data_4000321
_journal_name_full 'Chemistry of Materials'
_journal_paper_doi 10.1021/cm034301u
_journal_year 2003
_chemical_formula_sum 'C20 H27 Br3.5 Cu1.5 N2 O2.5'
_chemical_formula_weight 710.43
_space_group_IT_number 5
_symmetry_cell_setting monoclinic
_symmetry_space_group_name_Hall 'C 2y'
_symmetry_space_group_name_H-M 'C 1 2 1'
_atom_sites_solution_hydrogens geom
_atom_sites_solution_primary direct
_atom_sites_solution_secondary difmap
_cell_angle_alpha 90.00
_cell_angle_beta 106.905(3)
_cell_angle_gamma 90.00
_cell_formula_units_Z 4
_cell_length_a 17.931(3)
_cell_length_b 14.611(2)
_cell_length_c 9.5135(15)
_cell_measurement_temperature 296(2)
_cell_volume 2384.6(6)
_diffrn_ambient_temperature 296(2)
_diffrn_radiation_monochromator graphite
_diffrn_radiation_source 'fine-focus sealed tube'
_diffrn_radiation_type MoK\a
_diffrn_radiation_wavelength 0.71073
_diffrn_reflns_av_R_equivalents 0.0586
_diffrn_reflns_av_sigmaI/netI 0.1848
_diffrn_reflns_limit_h_max 26
_diffrn_reflns_limit_h_min -26
_diffrn_reflns_limit_k_max 16
_diffrn_reflns_limit_k_min -22
_diffrn_reflns_limit_l_max 14
_diffrn_reflns_limit_l_min -14
_diffrn_reflns_number 11453
_diffrn_reflns_theta_max 33.45
_diffrn_reflns_theta_min 2.24
_exptl_absorpt_coefficient_mu 7.236
_exptl_crystal_density_diffrn 1.979
_exptl_crystal_density_method 'not measured'
_exptl_crystal_F_000 1388
_refine_ls_abs_structure_details 'Flack H D (1983), Acta Cryst. A39, 876-881'
_refine_ls_abs_structure_Flack 0.00
_refine_ls_extinction_coef ?
_refine_ls_extinction_method none
_refine_ls_goodness_of_fit_ref 0.503
_refine_ls_hydrogen_treatment mixed
_refine_ls_matrix_type full
_refine_ls_number_parameters 268
_refine_ls_number_reflns 6394
_refine_ls_number_restraints 1
_refine_ls_restrained_S_all 0.503
_refine_ls_R_factor_all 0.1408
_refine_ls_R_factor_gt 0.0434
_refine_ls_shift/su_max 0.003
_refine_ls_shift/su_mean 0.000
_refine_ls_structure_factor_coef Fsqd
_refine_ls_weighting_details 'calc w=1/[\s^2^(Fo^2^)+(0.1000P)^2^+0.0000P] where P=(Fo^2^+2Fc^2^)/3'
_refine_ls_weighting_scheme calc
_refine_ls_wR_factor_gt 0.1023
_refine_ls_wR_factor_ref 0.1418
_reflns_number_gt 2129
_reflns_number_total 6394
_reflns_threshold_expression >2sigma(I)
_cod_depositor_comments
;
The following automatic conversions were performed:
'_symmetry_cell_setting' value 'Monoclinic' changed to 'monoclinic'
according to '/home/saulius/struct/CIF-dictionaries/cif_core.dic'
dictionary named 'cif_core.dic' version 2.4.1 from 2010-06-29.

Automatic conversion script
Id: cif_fix_enum 1527 2010-12-29 10:47:43Z saulius 
;
_cod_original_sg_symbol_H-M C2
_cod_original_formula_sum 'C20 H27 Br3.50 Cu1.50 N2 O2.50'
_cod_database_code 4000321

loop_
_symmetry_equiv_pos_as_xyz
'x, y, z'
'-x, y, -z'
'x+1/2, y+1/2, z'
'-x+1/2, y+1/2, -z'

loop_
_atom_site_label
_atom_site_type_symbol
_atom_site_fract_x
_atom_site_fract_y
_atom_site_fract_z
_atom_site_U_iso_or_equiv
_atom_site_adp_type
_atom_site_occupancy
_atom_site_symmetry_multiplicity
_atom_site_calc_flag
_atom_site_refinement_flags
_atom_site_disorder_assembly
_atom_site_disorder_group
Br4 Br 0.45150(5) 0.36022(7) 0.27288(11) 0.0429(3) Uani 1 1 d . . .
Br3 Br 0.5000 0.15997(10) 0.0000 0.0422(4) Uani 1 2 d S . .
Br2 Br 0.66015(5) 0.34785(7) 0.16824(11) 0.0431(2) Uani 1 1 d . . .
Br1 Br 0.60432(6) 0.17084(8) 0.44614(12) 0.0606(4) Uani 1 1 d . . .
Cu2 Cu 0.55174(6) 0.26338(11) 0.21484(14) 0.0540(4) Uani 1 1 d . . .
Cu1 Cu 0.5000 0.25662(17) 0.5000 0.0643(6) Uani 1 2 d S . .
N2 N 0.6938(4) 0.1734(6) -0.0414(8) 0.0429(19) Uani 1 1 d . . .
H2C H 0.6543 0.2005 -0.0146 0.051 Uiso 1 1 calc R . .
C20 C 0.8899(5) 0.0619(10) 0.5490(11) 0.056(3) Uani 1 1 d . . .
C19 C 0.8060(5) 0.0740(7) 0.0419(10) 0.047(2) Uani 1 1 d . . .
H19A H 0.7901 0.0111 0.0492 0.056 Uiso 1 1 calc R . .
H19B H 0.8592 0.0810 0.1039 0.056 Uiso 1 1 calc R . .
C18 C 0.8350(5) 0.1096(7) 0.4382(10) 0.042(2) Uani 1 1 d . . .
O1 O 0.6577(4) 0.0344(5) 0.1422(8) 0.055(2) Uani 1 1 d . . .
H1A H 0.6379 0.0155 0.2040 0.083 Uiso 1 1 calc R . .
C17 C 0.7149(5) 0.1008(7) 0.2064(10) 0.039(2) Uani 1 1 d . . .
H17A H 0.6901 0.1516 0.2431 0.047 Uiso 1 1 calc R . .
C16 C 0.7741(6) -0.0343(9) 0.3542(11) 0.051(3) Uani 1 1 d . . .
H16A H 0.7347 -0.0687 0.2911 0.061 Uiso 1 1 calc R . .
N1 N 0.8845(6) -0.0330(9) 0.5552(10) 0.068(3) Uani 1 1 d . . .
H1B H 0.9188 -0.0624 0.6219 0.081 Uiso 1 1 calc R . .
C15 C 0.7328(5) 0.2444(8) -0.1138(11) 0.053(3) Uani 1 1 d . . .
H15A H 0.7453 0.2988 -0.0532 0.064 Uiso 1 1 calc R . .
H15B H 0.6983 0.2615 -0.2091 0.064 Uiso 1 1 calc R . .
C14 C 0.7749(5) 0.0564(7) 0.3351(10) 0.039(2) Uani 1 1 d . . .
C13 C 0.7254(6) 0.0648(8) -0.2107(11) 0.065(3) Uani 1 1 d . . .
H13A H 0.7238 -0.0015 -0.2129 0.078 Uiso 1 1 calc R . .
H13B H 0.7181 0.0865 -0.3101 0.078 Uiso 1 1 calc R . .
C12 C 0.7532(4) 0.1378(6) 0.0933(8) 0.036(2) Uani 1 1 d . . .
H12A H 0.7851 0.1902 0.1392 0.043 Uiso 1 1 calc R . .
C11 C 0.8295(7) -0.0781(8) 0.4638(14) 0.060(3) Uani 1 1 d . . .
H11A H 0.8273 -0.1414 0.4724 0.072 Uiso 1 1 calc R . .
O2 O 0.9187(7) 0.3352(13) 0.5575(12) 0.139(5) Uani 1 1 d . . .
C10 C 0.9570(7) 0.1948(14) 0.6513(13) 0.094(5) Uani 1 1 d . . .
H10A H 0.9967 0.2242 0.7221 0.113 Uiso 1 1 calc R . .
C9 C 0.8018(6) 0.0957(8) -0.1158(10) 0.056(3) Uani 1 1 d . . .
H9A H 0.8439 0.0644 -0.1431 0.067 Uiso 1 1 calc R . .
C8 C 0.8390(6) 0.2060(8) 0.4340(13) 0.061(3) Uani 1 1 d . . .
H8A H 0.8026 0.2407 0.3651 0.073 Uiso 1 1 calc R . .
C7 C 0.8995(8) 0.2447(11) 0.5371(15) 0.079(4) Uani 1 1 d . . .
C6 C 0.6604(6) 0.1005(9) -0.1547(11) 0.065(3) Uani 1 1 d . . .
H6A H 0.6192 0.1261 -0.2351 0.078 Uiso 1 1 calc R . .
H6B H 0.6386 0.0512 -0.1109 0.078 Uiso 1 1 calc R . .
C5 C 0.9488(7) 0.1043(12) 0.6472(14) 0.077(4) Uani 1 1 d . . .
H5A H 0.9852 0.0690 0.7151 0.093 Uiso 1 1 calc R . .
C4 C 0.8757(9) 0.3814(14) 0.469(2) 0.132(8) Uani 1 1 d . . .
H4A H 0.8909 0.4444 0.4861 0.197 Uiso 1 1 calc R . .
H4B H 0.8237 0.3738 0.4758 0.197 Uiso 1 1 calc R . .
H4C H 0.8773 0.3637 0.3727 0.197 Uiso 1 1 calc R . .
O1W O 1.0000 0.0135(6) 1.0000 0.036(2) Uani 1 2 d S . .
C3 C 0.8088(6) 0.2000(8) -0.1314(11) 0.057(3) Uani 1 1 d . . .
H3A H 0.8087 0.2113 -0.2331 0.068 Uiso 1 1 calc R . .
C2 C 0.8959(10) 0.3166(12) 0.0216(19) 0.121(6) Uani 1 1 d . . .
H2A H 0.8556 0.3589 0.0061 0.145 Uiso 1 1 calc R . .
H2B H 0.9457 0.3321 0.0796 0.145 Uiso 1 1 calc R . .
C1 C 0.8833(7) 0.2389(11) -0.0356(14) 0.076(4) Uani 1 1 d . . .
H1C H 0.9261 0.2000 -0.0156 0.091 Uiso 1 1 calc R . .

loop_
_atom_site_aniso_label
_atom_site_aniso_U_11
_atom_site_aniso_U_22
_atom_site_aniso_U_33
_atom_site_aniso_U_23
_atom_site_aniso_U_13
_atom_site_aniso_U_12
Br4 0.0357(5) 0.0540(8) 0.0389(6) -0.0016(5) 0.0106(4) 0.0014(5)
Br3 0.0399(7) 0.0417(10) 0.0418(9) 0.000 0.0067(7) 0.000
Br2 0.0502(5) 0.0329(5) 0.0516(6) -0.0023(5) 0.0234(4) -0.0008(5)
Br1 0.0767(8) 0.0676(9) 0.0455(8) 0.0166(7) 0.0303(6) 0.0295(7)
Cu2 0.0533(8) 0.0555(10) 0.0545(9) -0.0045(7) 0.0178(7) -0.0018(7)
Cu1 0.0601(11) 0.0672(16) 0.0739(16) 0.000 0.0328(11) 0.000
N2 0.044(4) 0.054(5) 0.035(4) 0.011(4) 0.018(3) 0.026(4)
C20 0.036(6) 0.099(11) 0.038(7) 0.003(6) 0.016(5) 0.007(6)
C19 0.045(5) 0.047(6) 0.050(6) 0.006(5) 0.018(5) 0.028(5)
C18 0.051(5) 0.050(6) 0.029(5) 0.005(4) 0.020(4) 0.011(5)
O1 0.049(4) 0.056(5) 0.055(5) 0.022(4) 0.006(4) 0.005(3)
C17 0.037(5) 0.042(6) 0.039(6) 0.007(4) 0.013(4) 0.018(4)
C16 0.054(6) 0.061(8) 0.039(6) 0.009(5) 0.016(5) 0.018(5)
N1 0.071(7) 0.088(9) 0.054(7) 0.034(6) 0.035(6) 0.043(6)
C15 0.061(6) 0.055(7) 0.054(6) 0.031(5) 0.033(5) 0.035(5)
C14 0.046(5) 0.040(6) 0.044(6) 0.013(4) 0.034(5) 0.012(4)
C13 0.084(7) 0.074(8) 0.035(6) -0.014(5) 0.014(6) 0.040(6)
C12 0.035(4) 0.052(6) 0.019(4) 0.004(4) 0.005(3) 0.015(4)
C11 0.075(8) 0.048(7) 0.062(8) 0.023(6) 0.028(7) 0.022(6)
O2 0.107(9) 0.219(18) 0.074(8) 0.006(10) 0.002(6) -0.010(11)
C10 0.050(7) 0.185(19) 0.038(7) 0.008(9) -0.003(6) -0.004(9)
C9 0.069(6) 0.076(8) 0.028(5) 0.015(5) 0.023(5) 0.041(6)
C8 0.067(7) 0.071(9) 0.054(7) -0.015(6) 0.032(6) 0.000(6)
C7 0.108(11) 0.076(10) 0.071(10) -0.021(8) 0.055(9) -0.033(9)
C6 0.072(7) 0.089(9) 0.030(6) 0.007(6) 0.007(5) 0.032(7)
C5 0.071(8) 0.109(12) 0.052(8) 0.012(8) 0.018(7) 0.021(8)
C4 0.090(11) 0.142(18) 0.15(2) -0.084(15) 0.008(11) -0.020(11)
O1W 0.022(4) 0.051(6) 0.034(5) 0.000 0.006(3) 0.000
C3 0.056(6) 0.081(9) 0.042(6) 0.023(6) 0.026(5) 0.030(6)
C2 0.116(13) 0.089(14) 0.134(16) 0.007(11) -0.002(11) -0.002(10)
C1 0.085(9) 0.080(10) 0.078(10) 0.028(8) 0.047(8) 0.021(8)
